data_2240329
loop_
_publ_author_name
'Balaji, J.'
'Prabu, S.'
'Xavier, J. J. F.'
'Srinivasan, P.'

_publ_section_title
;
 Crystal structure of
 <i>N</i>'-[(<i>E</i>)-(4-chlorophenyl)(phenyl)methylidene]-4-methylbenzenesulfonohydrazide
;
_journal_coeditor_code ZS2319
_journal_issue 1
_journal_name_full 'Acta Crystallographica Section E'
_journal_page_first o45
_journal_page_last o46
_journal_paper_doi 10.1107/S2056989014026723
_journal_volume 71
_journal_year 2015
_chemical_formula_iupac 'C20 H17 Cl N2 O2 S'
_chemical_formula_moiety 'C20 H17 Cl N2 O2 S'
_chemical_formula_sum 'C20 H17 Cl N2 O2 S'
_chemical_formula_weight 384.87
_chemical_name_systematic <i>N</i>'-[(<i>E</i>)-(4-Chlorophenyl)(phenyl)methylidene]-4-methylbenzenesulfonohydrazide
_space_group_IT_number 14
_symmetry_cell_setting monoclinic
_symmetry_space_group_name_Hall '-P 2ybc'
_symmetry_space_group_name_H-M 'P 1 21/c 1'
_atom_sites_solution_hydrogens geom
_atom_sites_solution_primary direct
_atom_sites_solution_secondary difmap
_audit_creation_method SHELXL-97
_cell_angle_alpha 90.00
_cell_angle_beta 106.187(2)
_cell_angle_gamma 90.00
_cell_formula_units_Z 4
_cell_length_a 12.6808(6)
_cell_length_b 9.3857(5)
_cell_length_c 16.3974(7)
_cell_measurement_reflns_used 6873
_cell_measurement_temperature 293(2)
_cell_measurement_theta_max 25.24
_cell_measurement_theta_min 2.50
_cell_volume 1874.22(16)
_computing_cell_refinement
;
APEX2 and SAINT (Bruker, 2004)
;
_computing_data_collection
;
APEX2 (Bruker, 2004)
;
_computing_data_reduction
;
SAINT and XPREP (Bruker, 2004)
;
_computing_molecular_graphics
;
ORTEP-3 for Windows (Farrugia, 2012) and Mercury (Macrae <i>et al.</i>,
2008)
;
_computing_publication_material
;
SHELXL97 (Sheldrick, 2008)
;
_computing_structure_refinement
;
SHELXL97 (Sheldrick, 2008)
;
_computing_structure_solution
;
SIR92 (Altomare <i>et al.</i>, 1993)
;
_diffrn_ambient_temperature 293(2)
_diffrn_measured_fraction_theta_full 1.000
_diffrn_measured_fraction_theta_max 1.000
_diffrn_measurement_device_type 'Bruker Kappa APEXII CCD'
_diffrn_measurement_method '\w and \f scans'
_diffrn_radiation_monochromator graphite
_diffrn_radiation_source 'fine-focus sealed tube'
_diffrn_radiation_type MoK\a
_diffrn_radiation_wavelength 0.71073
_diffrn_reflns_av_R_equivalents 0.0320
_diffrn_reflns_av_sigmaI/netI 0.0244
_diffrn_reflns_limit_h_max 15
_diffrn_reflns_limit_h_min -15
_diffrn_reflns_limit_k_max 11
_diffrn_reflns_limit_k_min -11
_diffrn_reflns_limit_l_max 19
_diffrn_reflns_limit_l_min -18
_diffrn_reflns_number 21401
_diffrn_reflns_theta_full 25.00
_diffrn_reflns_theta_max 25.00
_diffrn_reflns_theta_min 2.53
_diffrn_standards_number 0
_exptl_absorpt_coefficient_mu 0.332
_exptl_absorpt_correction_T_max 0.9299
_exptl_absorpt_correction_T_min 0.8907
_exptl_absorpt_correction_type multi-scan
_exptl_absorpt_process_details
;
(SADABS; Sheldrick, 1996)
;
_exptl_crystal_colour brown
_exptl_crystal_density_diffrn 1.364
_exptl_crystal_density_method 'not measured'
_exptl_crystal_description block
_exptl_crystal_F_000 800
_exptl_crystal_size_max 0.35
_exptl_crystal_size_mid 0.30
_exptl_crystal_size_min 0.25
_refine_diff_density_max 0.346
_refine_diff_density_min -0.325
_refine_ls_extinction_coef 0.0025(7)
_refine_ls_extinction_expression Fc^*^=kFc[1+0.001xFc^2^\l^3^/sin(2\q)]^-1/4^
_refine_ls_extinction_method
;
SHELXL97 (Sheldrick, 2008)
;
_refine_ls_goodness_of_fit_ref 1.055
_refine_ls_hydrogen_treatment mixed
_refine_ls_matrix_type full
_refine_ls_number_parameters 253
_refine_ls_number_reflns 3300
_refine_ls_number_restraints 4
_refine_ls_restrained_S_all 1.061
_refine_ls_R_factor_all 0.0625
_refine_ls_R_factor_gt 0.0389
_refine_ls_shift/su_max 0.001
_refine_ls_shift/su_mean 0.000
_refine_ls_structure_factor_coef Fsqd
_refine_ls_weighting_details 'calc w=1/[\s^2^(Fo^2^)+(0.0351P)^2^+1.1726P] where P=(Fo^2^+2Fc^2^)/3'
_refine_ls_weighting_scheme calc
_refine_ls_wR_factor_gt 0.0869
_refine_ls_wR_factor_ref 0.1046
_reflns_number_gt 2416
_reflns_number_total 3300
_reflns_threshold_expression I>2\s(I)
_cod_data_source_file zs2319sup1.cif
_cod_data_source_block I
_cod_original_sg_symbol_H-M 'P 21/c'
_cod_database_code 2240329
_cod_database_fobs_code 2240329

loop_
_symmetry_equiv_pos_as_xyz
'x, y, z'
'-x, y+1/2, -z+1/2'
'-x, -y, -z'
'x, -y-1/2, z-1/2'

loop_
_atom_site_type_symbol
_atom_site_label
_atom_site_fract_x
_atom_site_fract_y
_atom_site_fract_z
_atom_site_U_iso_or_equiv
_atom_site_adp_type
_atom_site_calc_flag
_atom_site_refinement_flags
_atom_site_occupancy
_atom_site_symmetry_multiplicity
_atom_site_disorder_assembly
_atom_site_disorder_group
C C1 0.6473(2) 0.5896(3) 0.50383(16) 0.0567(7) Uani d . 1 1 . .
H H1 0.5830 0.6014 0.5198 0.068 Uiso calc R 1 1 . .
C C2 0.6980(3) 0.4588(3) 0.51169(18) 0.0650(8) Uani d . 1 1 . .
H H2 0.6676 0.3825 0.5334 0.078 Uiso calc R 1 1 . .
C C3 0.7928(3) 0.4383(3) 0.48812(18) 0.0632(7) Uani d . 1 1 . .
C C4 0.8369(2) 0.5531(3) 0.45737(17) 0.0612(7) Uani d . 1 1 . .
H H4 0.9013 0.5410 0.4416 0.073 Uiso calc R 1 1 . .
C C5 0.7885(2) 0.6855(3) 0.44933(16) 0.0510(6) Uani d . 1 1 . .
H H5 0.8200 0.7621 0.4288 0.061 Uiso calc R 1 1 . .
C C6 0.69263(19) 0.7028(3) 0.47211(14) 0.0445(6) Uani d . 1 1 . .
C C7 0.81124(18) 1.0259(2) 0.65813(15) 0.0430(6) Uani d . 1 1 . .
C C8 0.73683(18) 1.0797(3) 0.70683(14) 0.0429(6) Uani d . 1 1 A .
C C9 0.7223(2) 1.2238(3) 0.71776(16) 0.0511(6) Uani d . 1 1 . .
H H9 0.7612 1.2898 0.6953 0.061 Uiso calc R 1 1 . .
C C10 0.6505(2) 1.2706(3) 0.76179(17) 0.0581(7) Uani d . 1 1 A .
H H10 0.6405 1.3675 0.7691 0.070 Uiso calc R 1 1 . .
C C11 0.5943(2) 1.1708(3) 0.79449(16) 0.0587(7) Uani d D 1 1 . .
C C12 0.6081(2) 1.0282(3) 0.78491(17) 0.0605(7) Uani d . 1 1 A .
H H12 0.5692 0.9624 0.8077 0.073 Uiso calc R 1 1 . .
C C13 0.6794(2) 0.9831(3) 0.74156(15) 0.0525(6) Uani d . 1 1 . .
H H13 0.6895 0.8859 0.7353 0.063 Uiso calc R 1 1 A .
C C14 0.93096(18) 1.0480(3) 0.68959(15) 0.0453(6) Uani d . 1 1 A .
C C15 0.9995(2) 1.0041(3) 0.64206(17) 0.0541(7) Uani d . 1 1 . .
H H15 0.9696 0.9608 0.5897 0.065 Uiso calc R 1 1 . .
C C16 1.1112(2) 1.0234(3) 0.6711(2) 0.0632(8) Uani d . 1 1 A .
H H16 1.1566 0.9927 0.6388 0.076 Uiso calc R 1 1 . .
C C17 1.1549(2) 1.0880(3) 0.7477(2) 0.0699(9) Uani d D 1 1 . .
H H17 1.2283(17) 1.100(4) 0.769(2) 0.084 Uiso d D 1 1 . .
C C18 1.0896(2) 1.1329(3) 0.7961(2) 0.0723(8) Uani d . 1 1 A .
H H18 1.1203 1.1770 0.8481 0.087 Uiso calc R 1 1 . .
C C19 0.9777(2) 1.1124(3) 0.76732(17) 0.0610(7) Uani d . 1 1 . .
H H19 0.9331 1.1421 0.8005 0.073 Uiso calc R 1 1 A .
C C20 0.8462(3) 0.2933(4) 0.4951(3) 0.1014(12) Uani d . 1 1 . .
H H20A 0.8929 0.2890 0.4580 0.152 Uiso calc R 1 1 . .
H H20B 0.7905 0.2213 0.4791 0.152 Uiso calc R 1 1 . .
H H20C 0.8893 0.2776 0.5526 0.152 Uiso calc R 1 1 . .
N N1 0.66524(16) 0.9315(2) 0.55792(13) 0.0548(6) Uani d D 1 1 . .
N N2 0.77696(15) 0.9565(2) 0.58850(13) 0.0498(5) Uani d . 1 1 . .
O O1 0.67110(15) 0.9520(2) 0.40485(12) 0.0639(5) Uani d . 1 1 . .
O O2 0.51226(13) 0.8526(2) 0.44334(11) 0.0599(5) Uani d . 1 1 . .
S S1 0.62845(5) 0.86959(7) 0.46061(4) 0.0477(2) Uani d . 1 1 . .
Cl Cl1 0.50538(8) 1.22428(12) 0.85037(6) 0.0880(4) Uani d PD 0.868(2) 1 A 1
Cl Cl1' 1.2814(4) 1.1131(6) 0.7865(4) 0.0616(19) Uani d PD 0.132(2) 1 A 2
H H1A 0.6174(19) 0.988(2) 0.5711(16) 0.061(8) Uiso d D 1 1 . .

loop_
_atom_site_aniso_label
_atom_site_aniso_U_11
_atom_site_aniso_U_22
_atom_site_aniso_U_33
_atom_site_aniso_U_12
_atom_site_aniso_U_13
_atom_site_aniso_U_23
C1 0.0582(16) 0.0650(18) 0.0486(15) -0.0090(14) 0.0175(12) -0.0045(13)
C2 0.078(2) 0.0537(18) 0.0595(17) -0.0106(15) 0.0136(15) 0.0068(14)
C3 0.073(2) 0.0506(17) 0.0568(17) 0.0071(14) 0.0038(14) 0.0010(14)
C4 0.0578(17) 0.0611(18) 0.0649(18) 0.0115(14) 0.0173(14) -0.0015(14)
C5 0.0493(15) 0.0498(15) 0.0558(16) 0.0009(12) 0.0179(12) 0.0001(12)
C6 0.0467(14) 0.0476(14) 0.0371(13) -0.0008(11) 0.0081(11) -0.0058(11)
C7 0.0414(13) 0.0402(13) 0.0454(14) 0.0014(10) 0.0087(11) -0.0039(11)
C8 0.0381(12) 0.0476(14) 0.0408(13) -0.0034(10) 0.0072(10) -0.0069(11)
C9 0.0473(14) 0.0517(15) 0.0577(16) -0.0038(12) 0.0200(12) -0.0072(12)
C10 0.0584(16) 0.0554(16) 0.0617(17) 0.0062(13) 0.0191(14) -0.0084(14)
C11 0.0449(15) 0.085(2) 0.0483(15) 0.0102(14) 0.0167(12) 0.0013(15)
C12 0.0563(16) 0.075(2) 0.0517(16) -0.0085(15) 0.0174(13) 0.0071(14)
C13 0.0557(15) 0.0526(15) 0.0478(15) -0.0043(12) 0.0122(12) -0.0031(12)
C14 0.0399(13) 0.0422(13) 0.0510(15) 0.0005(10) 0.0081(11) 0.0014(11)
C15 0.0471(14) 0.0533(16) 0.0627(17) 0.0036(12) 0.0165(13) 0.0001(13)
C16 0.0457(15) 0.0585(17) 0.088(2) 0.0035(13) 0.0225(15) 0.0049(16)
C17 0.0399(15) 0.0563(18) 0.104(3) -0.0040(14) 0.0041(17) 0.0068(17)
C18 0.0513(17) 0.073(2) 0.078(2) -0.0055(15) -0.0058(15) -0.0135(17)
C19 0.0481(15) 0.0690(18) 0.0612(17) -0.0013(13) 0.0076(13) -0.0123(15)
C20 0.122(3) 0.059(2) 0.114(3) 0.022(2) 0.018(2) 0.010(2)
N1 0.0370(12) 0.0694(15) 0.0555(13) 0.0035(10) 0.0089(10) -0.0248(11)
N2 0.0361(11) 0.0558(13) 0.0544(13) 0.0033(9) 0.0071(9) -0.0145(10)
O1 0.0688(12) 0.0634(12) 0.0642(12) 0.0126(10) 0.0262(10) 0.0144(10)
O2 0.0382(9) 0.0772(13) 0.0585(11) 0.0056(9) 0.0038(8) -0.0159(10)
S1 0.0428(3) 0.0552(4) 0.0435(4) 0.0046(3) 0.0095(3) -0.0070(3)
Cl1 0.0827(7) 0.1092(8) 0.0920(7) 0.0402(6) 0.0573(6) 0.0216(6)
Cl1' 0.044(3) 0.065(4) 0.067(4) -0.011(3) 0.001(2) -0.003(3)

loop_
_atom_type_symbol
_atom_type_description
_atom_type_scat_dispersion_real
_atom_type_scat_dispersion_imag
_atom_type_scat_source
C C 0.0033 0.0016 'International Tables Vol C Tables 4.2.6.8 and 6.1.1.4'
H H 0.0000 0.0000 'International Tables Vol C Tables 4.2.6.8 and 6.1.1.4'
N N 0.0061 0.0033 'International Tables Vol C Tables 4.2.6.8 and 6.1.1.4'
O O 0.0106 0.0060 'International Tables Vol C Tables 4.2.6.8 and 6.1.1.4'
S S 0.1246 0.1234 'International Tables Vol C Tables 4.2.6.8 and 6.1.1.4'
Cl Cl 0.1484 0.1585 'International Tables Vol C Tables 4.2.6.8 and 6.1.1.4'

loop_
_geom_angle_atom_site_label_1
_geom_angle_atom_site_label_2
_geom_angle_atom_site_label_3
_geom_angle
C2 C1 C6 119.4(3)
C2 C1 H1 120.3
C6 C1 H1 120.3
C3 C2 C1 121.4(3)
C3 C2 H2 119.3
C1 C2 H2 119.3
C4 C3 C2 118.1(3)
C4 C3 C20 120.9(3)
C2 C3 C20 120.9(3)
C3 C4 C5 121.8(3)
C3 C4 H4 119.1
C5 C4 H4 119.1
C4 C5 C6 119.0(2)
C4 C5 H5 120.5
C6 C5 H5 120.5
C5 C6 C1 120.2(2)
C5 C6 S1 119.72(19)
C1 C6 S1 120.04(19)
N2 C7 C14 116.3(2)
N2 C7 C8 122.9(2)
C14 C7 C8 120.7(2)
C13 C8 C9 118.9(2)
C13 C8 C7 119.1(2)
C9 C8 C7 122.0(2)
C10 C9 C8 120.6(2)
C10 C9 H9 119.7
C8 C9 H9 119.7
C11 C10 C9 118.4(3)
C11 C10 H10 120.8
C9 C10 H10 120.8
C12 C11 C10 121.8(2)
C12 C11 Cl1 118.3(2)
C10 C11 Cl1 119.9(2)
C13 C12 C11 119.3(3)
C13 C12 H12 120.4
C11 C12 H12 120.4
C12 C13 C8 120.9(3)
C12 C13 H13 119.6
C8 C13 H13 119.6
C15 C14 C19 118.3(2)
C15 C14 C7 120.5(2)
C19 C14 C7 121.2(2)
C16 C15 C14 120.9(3)
C16 C15 H15 119.5
C14 C15 H15 119.5
C17 C16 C15 119.5(3)
C17 C16 H16 120.3
C15 C16 H16 120.3
C18 C17 C16 121.1(3)
C18 C17 Cl1' 115.9(3)
C16 C17 Cl1' 123.1(3)
C18 C17 H17 118(3)
C16 C17 H17 121(2)
C17 C18 C19 119.5(3)
C17 C18 H18 120.3
C19 C18 H18 120.3
C18 C19 C14 120.8(3)
C18 C19 H19 119.6
C14 C19 H19 119.6
C3 C20 H20A 109.5
C3 C20 H20B 109.5
H20A C20 H20B 109.5
C3 C20 H20C 109.5
H20A C20 H20C 109.5
H20B C20 H20C 109.5
N2 N1 S1 113.42(16)
N2 N1 H1A 121.1(18)
S1 N1 H1A 115.2(17)
C7 N2 N1 117.89(19)
O1 S1 O2 119.43(12)
O1 S1 N1 112.27(12)
O2 S1 N1 103.31(11)
O1 S1 C6 107.96(11)
O2 S1 C6 110.15(12)
N1 S1 C6 102.39(11)

loop_
_geom_bond_atom_site_label_1
_geom_bond_atom_site_label_2
_geom_bond_distance
C1 C2 1.375(4)
C1 C6 1.378(3)
C1 H1 0.9300
C2 C3 1.374(4)
C2 H2 0.9300
C3 C4 1.373(4)
C3 C20 1.510(4)
C4 C5 1.376(4)
C4 H4 0.9300
C5 C6 1.377(3)
C5 H5 0.9300
C6 S1 1.750(2)
C7 N2 1.281(3)
C7 C14 1.476(3)
C7 C8 1.484(3)
C8 C13 1.382(3)
C8 C9 1.383(3)
C9 C10 1.382(3)
C9 H9 0.9300
C10 C11 1.374(4)
C10 H10 0.9300
C11 C12 1.365(4)
C11 Cl1 1.714(3)
C12 C13 1.364(4)
C12 H12 0.9300
C13 H13 0.9300
C14 C15 1.382(3)
C14 C19 1.385(3)
C15 C16 1.374(4)
C15 H15 0.9300
C16 C17 1.366(4)
C16 H16 0.9300
C17 C18 1.363(4)
C17 Cl1' 1.570(5)
C17 H17 0.905(19)
C18 C19 1.378(4)
C18 H18 0.9300
C19 H19 0.9300
C20 H20A 0.9600
C20 H20B 0.9600
C20 H20C 0.9600
N1 N2 1.385(3)
N1 S1 1.639(2)
N1 H1A 0.877(17)
O1 S1 1.4150(18)
O2 S1 1.4296(17)

loop_
_geom_hbond_atom_site_label_D
_geom_hbond_atom_site_label_H
_geom_hbond_atom_site_label_A
_geom_hbond_site_symmetry_A
_geom_hbond_distance_DH
_geom_hbond_distance_HA
_geom_hbond_distance_DA
_geom_hbond_angle_DHA
_geom_hbond_publ_flag
N1 H1A O2 3_676 0.877(17) 2.186(19) 3.024(3) 160(2) yes
C1 H1 Cl1 2_646 0.93 2.91 3.694(3) 143 no
C10 H10 Cl1' 2_756 0.93 2.76 3.476(7) 134 yes
C16 H16 O1 3_776 0.93 2.54 3.339(3) 145 yes

loop_
_geom_torsion_atom_site_label_1
_geom_torsion_atom_site_label_2
_geom_torsion_atom_site_label_3
_geom_torsion_atom_site_label_4
_geom_torsion
C6 C1 C2 C3 -0.4(4)
C1 C2 C3 C4 0.9(4)
C1 C2 C3 C20 -178.5(3)
C2 C3 C4 C5 -0.5(4)
C20 C3 C4 C5 179.0(3)
C3 C4 C5 C6 -0.5(4)
C4 C5 C6 C1 1.1(4)
C4 C5 C6 S1 -178.9(2)
C2 C1 C6 C5 -0.7(4)
C2 C1 C6 S1 179.3(2)
N2 C7 C8 C13 64.3(3)
C14 C7 C8 C13 -114.3(3)
N2 C7 C8 C9 -115.0(3)
C14 C7 C8 C9 66.4(3)
C13 C8 C9 C10 -0.8(4)
C7 C8 C9 C10 178.5(2)
C8 C9 C10 C11 0.1(4)
C9 C10 C11 C12 0.4(4)
C9 C10 C11 Cl1 179.4(2)
C10 C11 C12 C13 -0.1(4)
Cl1 C11 C12 C13 -179.2(2)
C11 C12 C13 C8 -0.6(4)
C9 C8 C13 C12 1.0(4)
C7 C8 C13 C12 -178.3(2)
N2 C7 C14 C15 4.5(3)
C8 C7 C14 C15 -176.8(2)
N2 C7 C14 C19 -175.2(2)
C8 C7 C14 C19 3.6(4)
C19 C14 C15 C16 0.1(4)
C7 C14 C15 C16 -179.6(2)
C14 C15 C16 C17 -0.5(4)
C15 C16 C17 C18 0.4(5)
C15 C16 C17 Cl1' 179.3(3)
C16 C17 C18 C19 0.2(5)
Cl1' C17 C18 C19 -178.8(3)
C17 C18 C19 C14 -0.6(5)
C15 C14 C19 C18 0.5(4)
C7 C14 C19 C18 -179.8(3)
C14 C7 N2 N1 178.9(2)
C8 C7 N2 N1 0.2(4)
S1 N1 N2 C7 168.96(19)
N2 N1 S1 O1 -50.0(2)
N2 N1 S1 O2 -179.99(18)
N2 N1 S1 C6 65.5(2)
C5 C6 S1 O1 17.3(2)
C1 C6 S1 O1 -162.68(19)
C5 C6 S1 O2 149.31(19)
C1 C6 S1 O2 -30.7(2)
C5 C6 S1 N1 -101.3(2)
C1 C6 S1 N1 78.7(2)
